data_7205298
loop_
_publ_author_name
'Cai, Bin'
'Yang, Ping'
'Dai, Jing-Wei'
'Wu, Jian-Zhong'

_publ_section_title
;
 Tuning the porosity of lanthanide MOFs with 2,5-pyrazinedicarboxylate
 and the first in situ hydrothermal carboxyl transfer
;
_journal_issue 3
_journal_name_full CrystEngComm
_journal_page_first 985
_journal_paper_doi 10.1039/c0ce00340a
_journal_volume 13
_journal_year 2011
_chemical_formula_moiety '2(C7 H6 Eu N2 O8), 10(H O0.50)'
_chemical_formula_sum 'C14 H30 Eu2 N4 O25'
_chemical_formula_weight 958.34
_chemical_name_systematic
;
?
;
_space_group_IT_number 2
_symmetry_cell_setting triclinic
_symmetry_space_group_name_Hall '-P 1'
_symmetry_space_group_name_H-M 'P -1'
_atom_sites_solution_hydrogens geom
_atom_sites_solution_primary direct
_atom_sites_solution_secondary difmap
_audit_creation_method SHELXL-97
_cell_angle_alpha 68.8710(10)
_cell_angle_beta 81.033(2)
_cell_angle_gamma 76.750(2)
_cell_formula_units_Z 1
_cell_length_a 6.1009(8)
_cell_length_b 9.9758(16)
_cell_length_c 13.3825(18)
_cell_measurement_reflns_used 1610
_cell_measurement_temperature 298(2)
_cell_measurement_theta_max 24.52
_cell_measurement_theta_min 3.18
_cell_volume 737.09(18)
_computing_structure_refinement 'SHELXL-97 (Sheldrick, 2008)'
_computing_structure_solution 'SHELXS-97 (Sheldrick, 2008)'
_diffrn_ambient_temperature 298(2)
_diffrn_measured_fraction_theta_full 0.985
_diffrn_measured_fraction_theta_max 0.985
_diffrn_radiation_monochromator graphite
_diffrn_radiation_source 'fine-focus sealed tube'
_diffrn_radiation_type MoK\a
_diffrn_radiation_wavelength 0.71073
_diffrn_reflns_av_R_equivalents 0.0242
_diffrn_reflns_av_sigmaI/netI 0.0482
_diffrn_reflns_limit_h_max 7
_diffrn_reflns_limit_h_min -7
_diffrn_reflns_limit_k_max 8
_diffrn_reflns_limit_k_min -11
_diffrn_reflns_limit_l_max 15
_diffrn_reflns_limit_l_min -16
_diffrn_reflns_number 3845
_diffrn_reflns_theta_full 25.20
_diffrn_reflns_theta_max 25.20
_diffrn_reflns_theta_min 1.64
_exptl_absorpt_coefficient_mu 4.324
_exptl_absorpt_correction_T_max 0.7814
_exptl_absorpt_correction_T_min 0.5446
_exptl_absorpt_correction_type multi-scan
_exptl_absorpt_process_details 'SADABS, Bruker(2002)'
_exptl_crystal_colour colorless
_exptl_crystal_density_diffrn 2.159
_exptl_crystal_density_method 'not measured'
_exptl_crystal_description block
_exptl_crystal_F_000 468
_exptl_crystal_size_max 0.16
_exptl_crystal_size_mid 0.12
_exptl_crystal_size_min 0.06
_refine_diff_density_max 0.848
_refine_diff_density_min -0.738
_refine_diff_density_rms 0.148
_refine_ls_extinction_method none
_refine_ls_goodness_of_fit_ref 1.081
_refine_ls_hydrogen_treatment constr
_refine_ls_matrix_type full
_refine_ls_number_parameters 208
_refine_ls_number_reflns 2613
_refine_ls_number_restraints 0
_refine_ls_restrained_S_all 1.081
_refine_ls_R_factor_all 0.0376
_refine_ls_R_factor_gt 0.0320
_refine_ls_shift/su_max 0.001
_refine_ls_shift/su_mean 0.000
_refine_ls_structure_factor_coef Fsqd
_refine_ls_weighting_details 'calc w=1/[\s^2^(Fo^2^)+(0.0362P)^2^+0.0000P] where P=(Fo^2^+2Fc^2^)/3'
_refine_ls_weighting_scheme calc
_refine_ls_wR_factor_gt 0.0720
_refine_ls_wR_factor_ref 0.0742
_reflns_number_gt 2320
_reflns_number_total 2613
_reflns_threshold_expression >2sigma(I)
_cod_data_source_file C0CE00340A.TXT
_cod_data_source_block 1-Eu
_cod_depositor_comments
;
The following automatic conversions were performed:
'_symmetry_cell_setting' value 'Triclinic' changed to 'triclinic'
according to '/home/saulius/struct/CIF-dictionaries/cif_core.dic'
dictionary named 'cif_core.dic' version 2.4.1 from 2010-06-29.

Automatic conversion script
Id: cif_fix_enum 1555 2011-01-17 13:19:09Z saulius 
;
_cod_database_code 7205298

loop_
_symmetry_equiv_pos_as_xyz
'x, y, z'
'-x, -y, -z'

loop_
_atom_site_label
_atom_site_type_symbol
_atom_site_fract_x
_atom_site_fract_y
_atom_site_fract_z
_atom_site_U_iso_or_equiv
_atom_site_adp_type
_atom_site_occupancy
_atom_site_symmetry_multiplicity
_atom_site_calc_flag
_atom_site_refinement_flags
_atom_site_disorder_assembly
_atom_site_disorder_group
Eu1 Eu 0.83164(5) 0.61437(3) 0.19600(2) 0.01724(11) Uani 1 1 d . . .
C1 C 1.2866(9) 0.7678(6) 0.1416(4) 0.0187(12) Uani 1 1 d . . .
C2 C 1.1325(9) 0.8950(6) 0.0681(4) 0.0184(12) Uani 1 1 d . . .
C3 C 0.8095(9) 0.9706(6) -0.0154(4) 0.0188(12) Uani 1 1 d . . .
H3 H 0.6752 0.9536 -0.0288 0.023 Uiso 1 1 calc R . .
C4 C 0.9507(10) 0.3836(6) 0.4398(5) 0.0247(13) Uani 1 1 d . . .
C5 C 0.7097(10) 0.4438(6) 0.4730(4) 0.0230(13) Uani 1 1 d . . .
C6 C 0.3816(10) 0.6025(6) 0.4230(4) 0.0238(13) Uani 1 1 d . . .
H6 H 0.2940 0.6747 0.3711 0.029 Uiso 1 1 calc R . .
C7 C 1.0876(10) 0.4393(6) 0.0345(5) 0.0240(13) Uani 1 1 d . . .
N1 N 0.9395(7) 0.8644(5) 0.0542(3) 0.0183(10) Uani 1 1 d . . .
N2 N 0.5939(8) 0.5470(5) 0.3936(4) 0.0248(11) Uani 1 1 d . . .
O1 O 1.2144(7) 0.6502(4) 0.1843(3) 0.0291(10) Uani 1 1 d . . .
O2 O 1.4785(6) 0.7843(4) 0.1509(3) 0.0215(9) Uani 1 1 d . . .
O3 O 1.0142(7) 0.4303(5) 0.3426(3) 0.0317(10) Uani 1 1 d . . .
O4 O 1.0682(8) 0.2904(5) 0.5102(3) 0.0439(13) Uani 1 1 d . . .
O5 O 1.0844(7) 0.4293(4) 0.1301(3) 0.0295(10) Uani 1 1 d . . .
O6 O 1.2235(7) 0.3625(4) -0.0133(3) 0.0265(9) Uani 1 1 d . . .
O1W O 0.8264(8) 0.7904(5) 0.2838(3) 0.0343(11) Uani 1 1 d . . .
H2W H 0.8674 0.7806 0.3446 0.051 Uiso 1 1 d R . .
H1W H 0.7087 0.8574 0.2811 0.051 Uiso 1 1 d R . .
O2W O 0.5919(7) 0.4368(4) 0.2192(3) 0.0311(10) Uani 1 1 d . . .
H3W H 0.4601 0.4857 0.2112 0.047 Uiso 1 1 d R . .
H4W H 0.5698 0.3636 0.2708 0.047 Uiso 1 1 d R . .
O3W O 0.6365(10) 0.2808(8) 0.0845(5) 0.090(2) Uani 1 1 d . . .
H5W H 0.6239 0.2003 0.1360 0.134 Uiso 1 1 d R . .
H6W H 0.6887 0.2448 0.0340 0.134 Uiso 1 1 d R . .
O4W O 0.5091(13) 0.2019(9) 0.4138(6) 0.103(3) Uani 1 1 d . . .
H8W H 0.4604 0.1282 0.4624 0.155 Uiso 1 1 d R . .
H7W H 0.6371 0.1552 0.3955 0.155 Uiso 1 1 d R . .
O5W O 0.535(2) 0.0393(9) 0.2638(9) 0.202(7) Uani 1 1 d . . .
H9W H 0.4792 -0.0170 0.3228 0.304 Uiso 1 1 d R . .
H10W H 0.4142 0.1023 0.2443 0.304 Uiso 1 1 d R . .
O6W O 0.070(2) 0.1190(10) 0.2687(9) 0.195(5) Uani 1 1 d . . .
H12W H -0.0494 0.1278 0.2390 0.292 Uiso 1 1 d R . .
H11W H 0.0736 0.2106 0.2495 0.292 Uiso 1 1 d R . .
O7W O 0.086(4) 0.979(3) 0.510(3) 0.186(11) Uani 0.50 1 d P . .
H14W H 0.0994 0.9740 0.5747 0.279 Uiso 0.50 1 d PR . .
H13W H 0.2095 1.0087 0.4805 0.279 Uiso 0.50 1 d PR . .

loop_
_atom_site_aniso_label
_atom_site_aniso_U_11
_atom_site_aniso_U_22
_atom_site_aniso_U_33
_atom_site_aniso_U_23
_atom_site_aniso_U_13
_atom_site_aniso_U_12
Eu1 0.01407(16) 0.02027(17) 0.01559(16) -0.00381(11) -0.00298(10) -0.00224(11)
C1 0.013(3) 0.021(3) 0.017(3) -0.004(2) 0.000(2) 0.001(2)
C2 0.014(3) 0.023(3) 0.016(3) -0.003(2) -0.004(2) -0.003(2)
C3 0.010(3) 0.028(3) 0.016(3) -0.006(2) -0.004(2) -0.001(2)
C4 0.026(3) 0.025(3) 0.023(3) -0.009(3) -0.005(3) -0.003(3)
C5 0.026(3) 0.024(3) 0.019(3) -0.007(2) -0.002(2) -0.004(3)
C6 0.027(3) 0.023(3) 0.019(3) -0.001(2) -0.008(2) -0.006(3)
C7 0.026(3) 0.025(3) 0.022(3) -0.007(3) -0.005(3) -0.008(3)
N1 0.014(2) 0.022(3) 0.017(2) -0.004(2) -0.0004(18) -0.0037(19)
N2 0.032(3) 0.024(3) 0.018(3) -0.004(2) -0.003(2) -0.009(2)
O1 0.015(2) 0.020(2) 0.043(3) 0.0029(19) -0.0055(18) -0.0054(17)
O2 0.012(2) 0.022(2) 0.029(2) -0.0058(17) -0.0061(16) -0.0028(16)
O3 0.026(2) 0.041(3) 0.017(2) -0.0011(19) -0.0009(18) 0.000(2)
O4 0.036(3) 0.056(3) 0.021(2) -0.001(2) -0.008(2) 0.014(2)
O5 0.032(2) 0.034(2) 0.021(2) -0.0111(19) -0.0079(18) 0.0049(19)
O6 0.026(2) 0.031(2) 0.023(2) -0.0133(19) -0.0055(18) 0.0040(18)
O1W 0.046(3) 0.036(3) 0.024(2) -0.012(2) -0.005(2) -0.009(2)
O2W 0.023(2) 0.026(2) 0.043(3) -0.009(2) -0.0023(19) -0.0072(18)
O3W 0.061(4) 0.135(6) 0.091(5) -0.075(5) -0.009(4) 0.011(4)
O4W 0.089(6) 0.118(6) 0.084(5) -0.029(5) 0.012(4) -0.002(5)
O5W 0.317(17) 0.086(7) 0.225(13) -0.092(8) -0.157(12) 0.077(8)
O6W 0.226(14) 0.109(8) 0.179(12) 0.007(7) -0.019(10) 0.014(8)
O7W 0.17(3) 0.108(16) 0.26(3) -0.031(17) -0.12(2) 0.025(17)

loop_
_atom_type_symbol
_atom_type_description
_atom_type_scat_dispersion_real
_atom_type_scat_dispersion_imag
_atom_type_scat_source
C C 0.0033 0.0016 'International Tables Vol C Tables 4.2.6.8 and 6.1.1.4'
H H 0.0000 0.0000 'International Tables Vol C Tables 4.2.6.8 and 6.1.1.4'
Eu Eu -0.1578 3.6682 'International Tables Vol C Tables 4.2.6.8 and 6.1.1.4'
N N 0.0061 0.0033 'International Tables Vol C Tables 4.2.6.8 and 6.1.1.4'
O O 0.0106 0.0060 'International Tables Vol C Tables 4.2.6.8 and 6.1.1.4'

loop_
_geom_angle_atom_site_label_1
_geom_angle_atom_site_label_2
_geom_angle_atom_site_label_3
_geom_angle
_geom_angle_site_symmetry_1
_geom_angle_site_symmetry_3
_geom_angle_publ_flag
O3 Eu1 O1 71.77(14) . . ?
O3 Eu1 O2 141.99(13) . 1_455 ?
O1 Eu1 O2 132.33(13) . 1_455 ?
O3 Eu1 O1W 88.36(15) . . ?
O1 Eu1 O1W 72.29(15) . . ?
O2 Eu1 O1W 76.26(14) 1_455 . ?
O3 Eu1 O6 135.75(13) . 2_765 ?
O1 Eu1 O6 104.08(14) . 2_765 ?
O2 Eu1 O6 73.75(13) 1_455 2_765 ?
O1W Eu1 O6 133.59(14) . 2_765 ?
O3 Eu1 O5 71.38(13) . . ?
O1 Eu1 O5 71.79(14) . . ?
O2 Eu1 O5 137.71(13) 1_455 . ?
O1W Eu1 O5 142.76(15) . . ?
O6 Eu1 O5 65.85(12) 2_765 . ?
O3 Eu1 O2W 84.62(15) . . ?
O1 Eu1 O2W 145.34(14) . . ?
O2 Eu1 O2W 81.53(13) 1_455 . ?
O1W Eu1 O2W 133.37(14) . . ?
O6 Eu1 O2W 75.37(14) 2_765 . ?
O5 Eu1 O2W 76.87(14) . . ?
O3 Eu1 N1 132.79(14) . . ?
O1 Eu1 N1 62.21(13) . . ?
O2 Eu1 N1 73.47(13) 1_455 . ?
O1W Eu1 N1 68.79(14) . . ?
O6 Eu1 N1 69.20(13) 2_765 . ?
O5 Eu1 N1 102.19(14) . . ?
O2W Eu1 N1 140.98(13) . . ?
O3 Eu1 N2 62.13(14) . . ?
O1 Eu1 N2 118.34(14) . . ?
O2 Eu1 N2 79.87(14) 1_455 . ?
O1W Eu1 N2 67.95(14) . . ?
O6 Eu1 N2 137.45(14) 2_765 . ?
O5 Eu1 N2 123.03(14) . . ?
O2W Eu1 N2 68.10(14) . . ?
N1 Eu1 N2 133.23(13) . . ?
O2 C1 O1 124.7(5) . . ?
O2 C1 C2 118.7(5) . . ?
O1 C1 C2 116.5(5) . . ?
N1 C2 C3 122.1(5) . 2_775 ?
N1 C2 C1 115.0(5) . . ?
C3 C2 C1 122.8(5) 2_775 . ?
N1 C3 C2 121.8(5) . 2_775 ?
N1 C3 H3 119.1 . . ?
C2 C3 H3 119.1 2_775 . ?
O4 C4 O3 124.8(6) . . ?
O4 C4 C5 118.3(5) . . ?
O3 C4 C5 116.9(5) . . ?
N2 C5 C6 122.5(5) . 2_666 ?
N2 C5 C4 115.3(5) . . ?
C6 C5 C4 122.2(5) 2_666 . ?
N2 C6 C5 122.1(5) . 2_666 ?
N2 C6 H6 119.0 . . ?
C5 C6 H6 119.0 2_666 . ?
O5 C7 O6 126.8(5) . . ?
O5 C7 C7 117.4(6) . 2_765 ?
O6 C7 C7 115.8(6) . 2_765 ?
C3 N1 C2 116.1(5) . . ?
C3 N1 Eu1 127.7(4) . . ?
C2 N1 Eu1 115.3(3) . . ?
C5 N2 C6 115.5(5) . . ?
C5 N2 Eu1 114.5(4) . . ?
C6 N2 Eu1 130.1(4) . . ?
C1 O1 Eu1 127.5(3) . . ?
C1 O2 Eu1 132.8(4) . 1_655 ?
C4 O3 Eu1 131.1(4) . . ?
C7 O5 Eu1 119.7(4) . . ?
C7 O6 Eu1 120.4(3) . 2_765 ?
Eu1 O1W H2W 132.1 . . ?
Eu1 O1W H1W 118.3 . . ?
H2W O1W H1W 99.1 . . ?
Eu1 O2W H3W 105.5 . . ?
Eu1 O2W H4W 130.6 . . ?
H3W O2W H4W 101.4 . . ?
H5W O3W H6W 98.2 . . ?
H8W O4W H7W 98.0 . . ?
H9W O5W H10W 98.2 . . ?
H12W O6W H11W 97.5 . . ?
H14W O7W H13W 98.2 . . ?

loop_
_geom_bond_atom_site_label_1
_geom_bond_atom_site_label_2
_geom_bond_distance
_geom_bond_site_symmetry_2
_geom_bond_publ_flag
Eu1 O3 2.368(4) . ?
Eu1 O1 2.415(4) . ?
Eu1 O2 2.423(4) 1_455 ?
Eu1 O1W 2.432(4) . ?
Eu1 O6 2.441(4) 2_765 ?
Eu1 O5 2.451(4) . ?
Eu1 O2W 2.454(4) . ?
Eu1 N1 2.684(4) . ?
Eu1 N2 2.742(5) . ?
C1 O2 1.249(7) . ?
C1 O1 1.254(7) . ?
C1 C2 1.517(7) . ?
C2 N1 1.337(7) . ?
C2 C3 1.370(8) 2_775 ?
C3 N1 1.324(7) . ?
C3 H3 0.9300 . ?
C4 O4 1.240(7) . ?
C4 O3 1.244(7) . ?
C4 C5 1.518(8) . ?
C5 N2 1.342(7) . ?
C5 C6 1.368(8) 2_666 ?
C6 N2 1.345(7) . ?
C6 C5 1.368(8) 2_666 ?
C6 H6 0.9300 . ?
C7 O5 1.245(7) . ?
C7 O6 1.257(7) . ?
C7 C7 1.539(11) 2_765 ?
O1W H2W 0.8542 . ?
O1W H1W 0.8567 . ?
O2W H3W 0.8400 . ?
O2W H4W 0.8250 . ?
O3W H5W 0.8600 . ?
O3W H6W 0.8605 . ?
O4W H8W 0.8633 . ?
O4W H7W 0.8614 . ?
O5W H9W 0.8600 . ?
O5W H10W 0.8600 . ?
O6W H12W 0.8580 . ?
O6W H11W 0.8595 . ?
O7W H14W 0.8600 . ?
O7W H13W 0.8600 . ?
